data_2015790
loop_
_publ_author_name
'Kocaokutgen, Hasan'
'Ibrahim U\,car'
'G\"ur, Mahmut'
'\"Ozk\?inal\?i,  Sevil'
'B\"uy\"ukg\"ung\"or, Orhan'

_publ_section_title
;
 (<i>E</i>)-4-(4-Bromophenyldiazenyl)-2,6-dimethylphenyl acrylate and
 (<i>E</i>)-2,6-dimethyl-4-(4-methylphenyldiazenyl)phenyl acrylate
;
_journal_coeditor_code GD3067
_journal_issue 2
_journal_name_full 'Acta Crystallographica Section C'
_journal_page_first o111
_journal_page_last o113
_journal_paper_doi 10.1107/S0108270106054369
_journal_volume 63
_journal_year 2007
_chemical_formula_iupac 'C18 H18 N2 O2'
_chemical_formula_moiety 'C18 H18 N2 O2'
_chemical_formula_sum 'C18 H18 N2 O2'
_chemical_formula_weight 294.34
_chemical_name_systematic
;
(E)-2,6-dimethyl-4-(4-methylphenyldiazenyl)phenyl acrylate
;
_space_group_IT_number 2
_symmetry_cell_setting triclinic
_symmetry_space_group_name_Hall '-P 1'
_symmetry_space_group_name_H-M 'P -1'
_atom_sites_solution_hydrogens geom
_atom_sites_solution_primary direct
_atom_sites_solution_secondary difmap
_audit_creation_method SHELXL-97
_cell_angle_alpha 82.780(11)
_cell_angle_beta 80.070(11)
_cell_angle_gamma 85.321(11)
_cell_formula_units_Z 2
_cell_length_a 6.1589(8)
_cell_length_b 11.2603(15)
_cell_length_c 12.3461(16)
_cell_measurement_reflns_used 1385
_cell_measurement_temperature 297(2)
_cell_measurement_theta_max 27.56
_cell_measurement_theta_min 2.75
_cell_volume 835.13(19)
_computing_cell_refinement X-AREA
_computing_data_collection 'X-AREA (Stoe & Cie, 2002)'
_computing_data_reduction 'X-RED32 (Stoe & Cie, 2002)'
_computing_molecular_graphics 'ORTEP-3 (Farrugia, 1997)'
_computing_publication_material 'WinGX  (Farrugia, 1999)'
_computing_structure_refinement 'SHELXL97 (Sheldrick, 1997)'
_computing_structure_solution 'SHELXS97 (Sheldrick, 1997)'
_diffrn_ambient_temperature 297(2)
_diffrn_detector_area_resol_mean 6.67
_diffrn_measured_fraction_theta_full 0.999
_diffrn_measured_fraction_theta_max 0.999
_diffrn_measurement_device_type 'STOE IPDS-2'
_diffrn_measurement_method \w
_diffrn_radiation_monochromator graphite
_diffrn_radiation_source 'fine-focus sealed tube'
_diffrn_radiation_type MoK\a
_diffrn_radiation_wavelength 0.71073
_diffrn_reflns_av_R_equivalents 0.1438
_diffrn_reflns_av_sigmaI/netI 0.0966
_diffrn_reflns_limit_h_max 7
_diffrn_reflns_limit_h_min -7
_diffrn_reflns_limit_k_max 13
_diffrn_reflns_limit_k_min -13
_diffrn_reflns_limit_l_max 15
_diffrn_reflns_limit_l_min -15
_diffrn_reflns_number 10895
_diffrn_reflns_theta_full 26.00
_diffrn_reflns_theta_max 26.00
_diffrn_reflns_theta_min 2.34
_diffrn_standards_interval_count 0
_diffrn_standards_number 0
_exptl_absorpt_coefficient_mu 0.077
_exptl_absorpt_correction_T_max 0.985
_exptl_absorpt_correction_T_min 0.980
_exptl_absorpt_correction_type integration
_exptl_absorpt_process_details 'X-RED32 (Stoe & Cie, 2002)'
_exptl_crystal_colour orange
_exptl_crystal_density_diffrn 1.171
_exptl_crystal_density_method 'not measured'
_exptl_crystal_description prism
_exptl_crystal_F_000 312
_exptl_crystal_size_max 0.23
_exptl_crystal_size_mid 0.21
_exptl_crystal_size_min 0.16
_refine_diff_density_max 0.126
_refine_diff_density_min -0.162
_refine_ls_extinction_coef 0.018(5)
_refine_ls_extinction_expression Fc^*^=kFc[1+0.001xFc^2^\l^3^/sin(2\q)]^-1/4^
_refine_ls_extinction_method SHELXL97
_refine_ls_goodness_of_fit_ref 1.081
_refine_ls_hydrogen_treatment mixed
_refine_ls_matrix_type full
_refine_ls_number_parameters 206
_refine_ls_number_reflns 3298
_refine_ls_number_restraints 0
_refine_ls_restrained_S_all 1.081
_refine_ls_R_factor_all 0.1549
_refine_ls_R_factor_gt 0.0835
_refine_ls_shift/su_max 0.000
_refine_ls_shift/su_mean 0.000
_refine_ls_structure_factor_coef Fsqd
_refine_ls_weighting_details 'calc w=1/[\s^2^(Fo^2^)+(0.0544P)^2^+0.3150P] where P=(Fo^2^+2Fc^2^)/3'
_refine_ls_weighting_scheme calc
_refine_ls_wR_factor_gt 0.1847
_refine_ls_wR_factor_ref 0.2162
_reflns_number_gt 1615
_reflns_number_total 3298
_reflns_threshold_expression I>2\s(I)
_cod_data_source_file gd3067.cif
_cod_data_source_block II
_cod_database_code 2015790
_cod_database_fobs_code 2015790

loop_
_symmetry_equiv_pos_as_xyz
'x, y, z'
'-x, -y, -z'

loop_
_atom_site_type_symbol
_atom_site_label
_atom_site_fract_x
_atom_site_fract_y
_atom_site_fract_z
_atom_site_U_iso_or_equiv
_atom_site_adp_type
_atom_site_calc_flag
_atom_site_refinement_flags
_atom_site_occupancy
C C1 0.3100(5) 0.2166(4) 0.2333(3) 0.0657(10) Uani d . 1
C C2 0.3576(6) 0.3300(4) 0.2507(3) 0.0737(11) Uani d . 1
H H2 0.2788 0.3970 0.2218 0.088 Uiso calc R 1
C C3 0.5225(6) 0.3445(4) 0.3112(3) 0.0717(11) Uani d . 1
C C4 0.6375(5) 0.2413(4) 0.3502(3) 0.0658(10) Uani d . 1
C C5 0.5950(6) 0.1274(4) 0.3356(3) 0.0689(10) Uani d . 1
C C6 0.4257(6) 0.1172(4) 0.2757(3) 0.0732(11) Uani d . 1
H H6 0.3905 0.0414 0.2644 0.088 Uiso calc R 1
C C7 0.5839(9) 0.4655(4) 0.3277(4) 0.1147(19) Uani d . 1
H H7A 0.5733 0.4711 0.4054 0.172 Uiso calc R 1
H H7B 0.4852 0.5258 0.2969 0.172 Uiso calc R 1
H H7C 0.7326 0.4777 0.2914 0.172 Uiso calc R 1
C C8 0.7305(7) 0.0185(4) 0.3765(4) 0.0989(15) Uani d . 1
H H8A 0.8760 0.0177 0.3334 0.148 Uiso calc R 1
H H8B 0.6611 -0.0527 0.3693 0.148 Uiso calc R 1
H H8C 0.7407 0.0213 0.4528 0.148 Uiso calc R 1
C C12 -0.1025(6) 0.2579(4) 0.0598(3) 0.0680(10) Uani d . 1
C C13 -0.2171(7) 0.3575(4) 0.0150(3) 0.0858(13) Uani d . 1
H H13 -0.1907 0.4342 0.0282 0.103 Uiso calc R 1
C C14 -0.3732(7) 0.3408(4) -0.0505(3) 0.0826(12) Uani d . 1
H H14 -0.4506 0.4076 -0.0806 0.099 Uiso calc R 1
C C15 -0.4163(6) 0.2292(4) -0.0718(3) 0.0696(11) Uani d . 1
C C16 -0.2977(6) 0.1325(4) -0.0265(3) 0.0790(12) Uani d . 1
H H16 -0.3216 0.0559 -0.0409 0.095 Uiso calc R 1
C C17 -0.1439(6) 0.1458(4) 0.0399(3) 0.0769(11) Uani d . 1
H H17 -0.0686 0.0786 0.0709 0.092 Uiso calc R 1
C C18 -0.5889(6) 0.2139(5) -0.1422(3) 0.0916(14) Uani d . 1
H H18A -0.5217 0.2191 -0.2187 0.137 Uiso calc R 1
H H18B -0.7047 0.2759 -0.1323 0.137 Uiso calc R 1
H H18C -0.6494 0.1370 -0.1203 0.137 Uiso calc R 1
C C9 0.7864(7) 0.2610(4) 0.5110(3) 0.0741(11) Uani d . 1
C C10 0.9968(8) 0.2759(5) 0.5478(4) 0.0929(16) Uani d . 1
C C11 1.0081(9) 0.2886(5) 0.6475(5) 0.122(2) Uani d . 1
H H11A 0.8806 0.2886 0.7003 0.146 Uiso calc R 1
H H11B 1.1440 0.2978 0.6677 0.146 Uiso calc R 1
N N1 0.1474(5) 0.1919(3) 0.1691(3) 0.0730(9) Uani d . 1
N N2 0.0549(5) 0.2839(3) 0.1267(3) 0.0741(9) Uani d . 1
O O1 0.8204(4) 0.2556(3) 0.4017(2) 0.0781(8) Uani d . 1
O O2 0.6091(5) 0.2529(3) 0.5670(2) 0.1019(11) Uani d . 1
H H10 1.122(8) 0.300(5) 0.511(4) 0.122 Uiso d . 1

loop_
_atom_site_aniso_label
_atom_site_aniso_U_11
_atom_site_aniso_U_22
_atom_site_aniso_U_33
_atom_site_aniso_U_12
_atom_site_aniso_U_13
_atom_site_aniso_U_23
C1 0.0543(19) 0.091(3) 0.056(2) -0.011(2) -0.0129(16) -0.016(2)
C2 0.070(2) 0.093(3) 0.063(2) -0.002(2) -0.0251(18) -0.011(2)
C3 0.078(2) 0.078(3) 0.064(2) -0.008(2) -0.0182(19) -0.014(2)
C4 0.055(2) 0.091(3) 0.055(2) -0.014(2) -0.0162(16) -0.007(2)
C5 0.059(2) 0.084(3) 0.065(2) -0.005(2) -0.0148(17) -0.006(2)
C6 0.065(2) 0.083(3) 0.077(3) -0.009(2) -0.0183(19) -0.019(2)
C7 0.152(5) 0.088(4) 0.127(4) -0.015(3) -0.079(4) -0.014(3)
C8 0.084(3) 0.099(4) 0.119(4) 0.005(3) -0.037(3) -0.013(3)
C12 0.054(2) 0.094(3) 0.059(2) -0.003(2) -0.0126(16) -0.016(2)
C13 0.084(3) 0.100(4) 0.084(3) 0.007(3) -0.034(2) -0.026(3)
C14 0.079(3) 0.098(4) 0.074(3) 0.012(2) -0.028(2) -0.013(2)
C15 0.059(2) 0.098(3) 0.054(2) -0.010(2) -0.0120(16) -0.008(2)
C16 0.073(2) 0.094(3) 0.076(3) -0.018(2) -0.028(2) -0.005(2)
C17 0.069(2) 0.085(3) 0.080(3) -0.005(2) -0.025(2) -0.006(2)
C18 0.076(3) 0.131(4) 0.075(3) -0.019(3) -0.031(2) -0.007(3)
C9 0.077(3) 0.084(3) 0.067(2) -0.009(2) -0.024(2) -0.009(2)
C10 0.104(3) 0.102(4) 0.088(3) -0.017(3) -0.059(3) -0.003(3)
C11 0.103(4) 0.162(6) 0.117(4) -0.010(4) -0.052(3) -0.025(4)
N1 0.0617(18) 0.091(3) 0.0691(19) -0.0069(17) -0.0175(15) -0.0099(18)
N2 0.0606(18) 0.096(3) 0.070(2) -0.0003(18) -0.0196(16) -0.0179(19)
O1 0.0604(15) 0.115(2) 0.0652(16) -0.0124(15) -0.0219(12) -0.0137(15)
O2 0.083(2) 0.168(3) 0.0619(17) -0.023(2) -0.0165(15) -0.0231(19)

loop_
_atom_type_symbol
_atom_type_description
_atom_type_scat_dispersion_real
_atom_type_scat_dispersion_imag
_atom_type_scat_source
C C 0.0033 0.0016 'International Tables Vol C Tables 4.2.6.8 and 6.1.1.4'
H H 0.0000 0.0000 'International Tables Vol C Tables 4.2.6.8 and 6.1.1.4'
N N 0.0061 0.0033 'International Tables Vol C Tables 4.2.6.8 and 6.1.1.4'
O O 0.0106 0.0060 'International Tables Vol C Tables 4.2.6.8 and 6.1.1.4'

loop_
_geom_angle_atom_site_label_1
_geom_angle_atom_site_label_2
_geom_angle_atom_site_label_3
_geom_angle
C6 C1 C2 120.1(3)
C6 C1 N1 115.0(4)
C2 C1 N1 124.9(4)
C1 C2 C3 120.5(4)
C1 C2 H2 119.8
C3 C2 H2 119.8
C4 C3 C2 117.1(4)
C4 C3 C7 121.0(3)
C2 C3 C7 121.8(4)
C5 C4 C3 124.4(3)
C5 C4 O1 117.9(4)
C3 C4 O1 117.5(4)
C4 C5 C6 116.5(4)
C4 C5 C8 122.1(3)
C6 C5 C8 121.3(4)
C1 C6 C5 121.5(4)
C1 C6 H6 119.3
C5 C6 H6 119.3
C3 C7 H7A 109.5
C3 C7 H7B 109.5
H7A C7 H7B 109.5
C3 C7 H7C 109.5
H7A C7 H7C 109.5
H7B C7 H7C 109.5
C5 C8 H8A 109.5
C5 C8 H8B 109.5
H8A C8 H8B 109.5
C5 C8 H8C 109.5
H8A C8 H8C 109.5
H8B C8 H8C 109.5
C17 C12 C13 119.9(3)
C17 C12 N2 125.4(4)
C13 C12 N2 114.7(4)
C12 C13 C14 118.6(4)
C12 C13 H13 120.7
C14 C13 H13 120.7
C15 C14 C13 122.3(4)
C15 C14 H14 118.9
C13 C14 H14 118.9
C14 C15 C16 117.3(3)
C14 C15 C18 121.0(4)
C16 C15 C18 121.7(4)
C15 C16 C17 121.9(4)
C15 C16 H16 119.0
C17 C16 H16 119.0
C12 C17 C16 119.9(4)
C12 C17 H17 120.0
C16 C17 H17 120.0
C15 C18 H18A 109.5
C15 C18 H18B 109.5
H18A C18 H18B 109.5
C15 C18 H18C 109.5
H18A C18 H18C 109.5
H18B C18 H18C 109.5
O2 C9 O1 122.8(3)
O2 C9 C10 127.2(4)
O1 C9 C10 110.0(4)
C11 C10 C9 122.4(5)
C11 C10 H10 104(4)
C9 C10 H10 131(4)
C10 C11 H11A 120.0
C10 C11 H11B 120.0
H11A C11 H11B 120.0
N2 N1 C1 113.3(4)
N1 N2 C12 112.7(4)
C9 O1 C4 118.6(3)

loop_
_geom_bond_atom_site_label_1
_geom_bond_atom_site_label_2
_geom_bond_distance
C1 C6 1.373(5)
C1 C2 1.384(5)
C1 N1 1.443(4)
C2 C3 1.391(5)
C2 H2 0.9300
C3 C4 1.388(5)
C3 C7 1.490(6)
C4 C5 1.369(5)
C4 O1 1.414(4)
C5 C6 1.398(5)
C5 C8 1.509(5)
C6 H6 0.9300
C7 H7A 0.9600
C7 H7B 0.9600
C7 H7C 0.9600
C8 H8A 0.9600
C8 H8B 0.9600
C8 H8C 0.9600
C12 C17 1.368(6)
C12 C13 1.383(5)
C12 N2 1.446(4)
C13 C14 1.396(5)
C13 H13 0.9300
C14 C15 1.372(6)
C14 H14 0.9300
C15 C16 1.374(5)
C15 C18 1.517(5)
C16 C17 1.383(5)
C16 H16 0.9300
C17 H17 0.9300
C18 H18A 0.9600
C18 H18B 0.9600
C18 H18C 0.9600
C9 O2 1.191(5)
C9 O1 1.338(4)
C9 C10 1.474(5)
C10 C11 1.270(6)
C10 H10 0.87(5)
C11 H11A 0.9300
C11 H11B 0.9300
N1 N2 1.241(4)

loop_
_geom_torsion_atom_site_label_1
_geom_torsion_atom_site_label_2
_geom_torsion_atom_site_label_3
_geom_torsion_atom_site_label_4
_geom_torsion
C6 C1 C2 C3 0.0(6)
N1 C1 C2 C3 -178.0(4)
C1 C2 C3 C4 1.3(6)
C1 C2 C3 C7 177.6(4)
C2 C3 C4 C5 -1.9(6)
C7 C3 C4 C5 -178.1(4)
C2 C3 C4 O1 173.6(3)
C7 C3 C4 O1 -2.7(6)
C3 C4 C5 C6 1.0(6)
O1 C4 C5 C6 -174.4(3)
C3 C4 C5 C8 177.8(4)
O1 C4 C5 C8 2.5(6)
C2 C1 C6 C5 -1.0(6)
N1 C1 C6 C5 177.2(3)
C4 C5 C6 C1 0.5(6)
C8 C5 C6 C1 -176.4(4)
C17 C12 C13 C14 -0.2(6)
N2 C12 C13 C14 -179.8(4)
C12 C13 C14 C15 -0.1(6)
C13 C14 C15 C16 -0.5(6)
C13 C14 C15 C18 179.3(4)
C14 C15 C16 C17 1.3(6)
C18 C15 C16 C17 -178.5(4)
C13 C12 C17 C16 1.0(6)
N2 C12 C17 C16 -179.5(4)
C15 C16 C17 C12 -1.6(6)
O2 C9 C10 C11 -4.0(9)
O1 C9 C10 C11 177.0(5)
C6 C1 N1 N2 -176.1(3)
C2 C1 N1 N2 2.0(5)
C1 N1 N2 C12 178.2(3)
C17 C12 N2 N1 -2.4(5)
C13 C12 N2 N1 177.2(4)
O2 C9 O1 C4 0.9(6)
C10 C9 O1 C4 180.0(4)
C5 C4 O1 C9 -94.4(4)
C3 C4 O1 C9 89.9(4)

loop_
_cod_related_entry_id
_cod_related_entry_database
_cod_related_entry_code
1 ChemSpider 21180732
